data_4070854
loop_
_publ_author_name
'Vicente, Jos\'e'
'Arcas, Aurelia'
'G\'alvez-L\'opez, Mar\'ia-Dolores'
'Juli\'a-Hern\'andez, Francisco'
'Bautista, Delia'
'Jones, Peter G.'

_publ_section_title
;
 Synthesis of Bis(2,6-dinitroaryl)palladium(II) and
 Mono(2,6-dinitroaryl)platinum(II) Complexes. A New Example of the
 Transphobia Effect and of Transmetalation from Pt to Hg
;
_journal_issue 7
_journal_name_full Organometallics
_journal_page_first 1582
_journal_paper_doi 10.1021/om701077y
_journal_volume 27
_journal_year 2008
_chemical_formula_sum 'C56 H52.72 Cl5.28 N4 O16 P2 Pt2'
_chemical_formula_weight 1677.04
_chemical_name_systematic
;
 ?
;
_space_group_IT_number 2
_symmetry_cell_setting triclinic
_symmetry_space_group_name_Hall '-P 1'
_symmetry_space_group_name_H-M 'P -1'
_atom_sites_solution_hydrogens geom
_atom_sites_solution_primary Patterson
_atom_sites_solution_secondary difmap
_audit_creation_method SHELXL-97
_cell_angle_alpha 68.708(4)
_cell_angle_beta 74.876(4)
_cell_angle_gamma 63.103(4)
_cell_formula_units_Z 2
_cell_length_a 14.1641(8)
_cell_length_b 14.3015(8)
_cell_length_c 18.3803(12)
_cell_measurement_reflns_used 7034
_cell_measurement_temperature 133(2)
_cell_measurement_theta_max 30.5
_cell_measurement_theta_min 2.4
_cell_volume 3072.8(3)
_computing_cell_refinement 'Bruker SAINT'
_computing_data_collection 'Bruker SMART'
_computing_data_reduction 'Bruker SAINT'
_computing_molecular_graphics 'Siemens XP'
_computing_publication_material SHELXL-97
_computing_structure_refinement 'SHELXL-97 (Sheldrick, 1997)'
_computing_structure_solution 'SHELXS-97 (Sheldrick, 1990)'
_diffrn_ambient_temperature 133(2)
_diffrn_detector_area_resol_mean 8.192
_diffrn_measured_fraction_theta_full 0.996
_diffrn_measured_fraction_theta_max 0.996
_diffrn_measurement_device_type 'Bruker SMART 1000 CCD'
_diffrn_measurement_method '\w- & \f-scan'
_diffrn_radiation_monochromator graphite
_diffrn_radiation_source 'fine-focus sealed tube'
_diffrn_radiation_type MoK\a
_diffrn_radiation_wavelength 0.71073
_diffrn_reflns_av_R_equivalents 0.0341
_diffrn_reflns_av_sigmaI/netI 0.0381
_diffrn_reflns_limit_h_max 19
_diffrn_reflns_limit_h_min -19
_diffrn_reflns_limit_k_max 20
_diffrn_reflns_limit_k_min -20
_diffrn_reflns_limit_l_max 25
_diffrn_reflns_limit_l_min -25
_diffrn_reflns_number 64443
_diffrn_reflns_theta_full 30.00
_diffrn_reflns_theta_max 30.03
_diffrn_reflns_theta_min 1.20
_exptl_absorpt_coefficient_mu 4.899
_exptl_absorpt_correction_T_max 0.746
_exptl_absorpt_correction_T_min 0.535
_exptl_absorpt_correction_type multi-scan
_exptl_absorpt_process_details SADABS
_exptl_crystal_colour yellow
_exptl_crystal_density_diffrn 1.813
_exptl_crystal_density_method 'not measured'
_exptl_crystal_description irregular
_exptl_crystal_F_000 1641
_exptl_crystal_size_max 0.19
_exptl_crystal_size_mid 0.18
_exptl_crystal_size_min 0.08
_refine_diff_density_max 1.468
_refine_diff_density_min -1.248
_refine_diff_density_rms 0.117
_refine_ls_extinction_method none
_refine_ls_goodness_of_fit_ref 0.989
_refine_ls_hydrogen_treatment mixed
_refine_ls_matrix_type full
_refine_ls_number_parameters 799
_refine_ls_number_reflns 17889
_refine_ls_number_restraints 774
_refine_ls_restrained_S_all 1.020
_refine_ls_R_factor_all 0.0543
_refine_ls_R_factor_gt 0.0294
_refine_ls_shift/su_max 0.327
_refine_ls_shift/su_mean 0.006
_refine_ls_structure_factor_coef Fsqd
_refine_ls_weighting_details 'calc w=1/[\s^2^(Fo^2^)+(0.0410P)^2^] where P=(Fo^2^+2Fc^2^)/3'
_refine_ls_weighting_scheme calc
_refine_ls_wR_factor_gt 0.0730
_refine_ls_wR_factor_ref 0.0808
_reflns_number_gt 11812
_reflns_number_total 17889
_reflns_threshold_expression >2sigma(I)
_cod_data_source_file om701077y-file006.cif
_cod_data_source_block bongg
_cod_depositor_comments
;
The following automatic conversions were performed:

'_geom_angle_publ_flag' value 'Y' changed to 'y' according to
/home/saulius/struct/CIF-dictionaries/cif_core.dic dictionary named
'cif_core.dic' version 2.4.1 from 2010-06-29 (21 time).

Automatic conversion script
Id: cif_fix_values 1715 2011-07-08 13:25:40Z adriana 
;
_cod_database_code 4070854

loop_
_symmetry_equiv_pos_as_xyz
'x, y, z'
'-x, -y, -z'

loop_
_atom_site_label
_atom_site_type_symbol
_atom_site_fract_x
_atom_site_fract_y
_atom_site_fract_z
_atom_site_U_iso_or_equiv
_atom_site_adp_type
_atom_site_occupancy
_atom_site_symmetry_multiplicity
_atom_site_calc_flag
_atom_site_refinement_flags
_atom_site_disorder_assembly
_atom_site_disorder_group
Pt1 Pt 0.419488(9) 0.582305(11) 0.434794(7) 0.02213(4) Uani 1 1 d . . .
P1 P 0.44015(7) 0.67733(8) 0.31099(5) 0.02119(19) Uani 1 1 d . . .
O1 O 0.4200(2) 0.4830(3) 0.54925(16) 0.0341(7) Uani 1 1 d D . .
H01 H 0.383(4) 0.511(4) 0.581(3) 0.054(16) Uiso 1 1 d D . .
C11 C 0.2631(3) 0.6378(3) 0.43601(19) 0.0252(8) Uani 1 1 d DU . .
C12 C 0.2136(3) 0.5920(3) 0.41070(19) 0.0252(8) Uani 1 1 d DU . .
C13 C 0.1055(3) 0.6318(3) 0.4067(2) 0.0299(8) Uani 1 1 d DU . .
C14 C 0.0365(3) 0.7241(4) 0.4319(2) 0.0362(10) Uani 1 1 d DU . .
C15 C 0.0794(3) 0.7721(4) 0.4614(3) 0.0412(11) Uani 1 1 d DU A .
C16 C 0.1897(3) 0.7281(4) 0.4612(2) 0.0348(9) Uani 1 1 d DU . .
C17 C 0.0358(4) 0.6339(4) 0.3028(2) 0.0523(13) Uani 1 1 d U . .
H17A H 0.0101 0.5909 0.2881 0.063 Uiso 1 1 calc R . .
H17B H 0.0969 0.6425 0.2654 0.063 Uiso 1 1 calc R . .
H17C H -0.0213 0.7061 0.3019 0.063 Uiso 1 1 calc R . .
C18 C -0.1275(4) 0.7034(5) 0.4794(4) 0.0734(18) Uani 1 1 d U . .
H18A H -0.2032 0.7415 0.4718 0.088 Uiso 1 1 calc R . .
H18B H -0.1196 0.6917 0.5338 0.088 Uiso 1 1 calc R . .
H18C H -0.0983 0.6326 0.4686 0.088 Uiso 1 1 calc R . .
C19 C -0.0411(9) 0.9459(8) 0.4481(7) 0.051(4) Uiso 0.411(9) 1 d PDU A 1
H19A H -0.0769 1.0011 0.4768 0.061 Uiso 0.411(9) 1 calc PR A 1
H19B H -0.0945 0.9309 0.4347 0.061 Uiso 0.411(9) 1 calc PR A 1
H19C H -0.0002 0.9730 0.3998 0.061 Uiso 0.411(9) 1 calc PR A 1
C19* C -0.0763(6) 0.9016(6) 0.5165(5) 0.046(2) Uiso 0.589(9) 1 d PDU A 2
H19D H -0.0886 0.9652 0.5322 0.055 Uiso 0.589(9) 1 calc PR A 2
H19E H -0.0952 0.8481 0.5620 0.055 Uiso 0.589(9) 1 calc PR A 2
H19F H -0.1205 0.9250 0.4750 0.055 Uiso 0.589(9) 1 calc PR A 2
N11 N 0.2799(3) 0.4886(3) 0.3903(2) 0.0355(8) Uani 1 1 d U . .
N12 N 0.2298(3) 0.7829(4) 0.4933(2) 0.0451(10) Uani 1 1 d U . .
O11 O 0.3144(3) 0.4903(3) 0.3240(2) 0.0794(13) Uani 1 1 d U . .
O12 O 0.2956(4) 0.4052(3) 0.4427(2) 0.0855(14) Uani 1 1 d U . .
O13 O 0.0678(2) 0.5785(3) 0.38053(17) 0.0400(7) Uani 1 1 d U . .
O14 O -0.0710(2) 0.7683(3) 0.4270(2) 0.0523(9) Uani 1 1 d U . .
O15 O 0.0216(3) 0.8583(4) 0.4910(3) 0.0964(17) Uani 1 1 d DU . .
O16 O 0.2443(4) 0.8618(3) 0.4528(3) 0.0885(16) Uani 1 1 d U . .
O17 O 0.2528(4) 0.7376(4) 0.5612(2) 0.1001(18) Uani 1 1 d U . .
C21 C 0.4895(3) 0.7793(3) 0.3016(2) 0.0292(8) Uani 1 1 d DU . .
C22 C 0.4895(3) 0.8623(4) 0.2321(3) 0.0474(11) Uani 1 1 d DU . .
H22 H 0.4595 0.8693 0.1888 0.057 Uiso 1 1 calc R . .
C23 C 0.5330(4) 0.9348(4) 0.2259(3) 0.0601(14) Uani 1 1 d DU . .
H23 H 0.5328 0.9909 0.1782 0.072 Uiso 1 1 calc R . .
C24 C 0.5761(4) 0.9270(4) 0.2872(3) 0.0546(13) Uani 1 1 d DU . .
H24 H 0.6071 0.9761 0.2820 0.065 Uiso 1 1 calc R . .
C25 C 0.5742(3) 0.8481(4) 0.3555(3) 0.0447(11) Uani 1 1 d DU . .
H25 H 0.6024 0.8436 0.3988 0.054 Uiso 1 1 calc R . .
C26 C 0.5319(3) 0.7733(3) 0.3639(3) 0.0353(9) Uani 1 1 d DU . .
H26 H 0.5322 0.7182 0.4123 0.042 Uiso 1 1 calc R . .
C31 C 0.5406(2) 0.5864(3) 0.25499(19) 0.0235(7) Uani 1 1 d DU . .
C32 C 0.5847(3) 0.6254(3) 0.1796(2) 0.0348(9) Uani 1 1 d DU . .
H32 H 0.5614 0.7020 0.1555 0.042 Uiso 1 1 calc R . .
C33 C 0.6622(3) 0.5538(4) 0.1392(2) 0.0439(11) Uani 1 1 d DU . .
H33 H 0.6912 0.5813 0.0873 0.053 Uiso 1 1 calc R . .
C34 C 0.6974(3) 0.4425(4) 0.1741(2) 0.0397(10) Uani 1 1 d DU . .
H34 H 0.7507 0.3932 0.1465 0.048 Uiso 1 1 calc R . .
C35 C 0.6553(3) 0.4040(3) 0.2482(2) 0.0386(10) Uani 1 1 d DU . .
H35 H 0.6802 0.3273 0.2726 0.046 Uiso 1 1 calc R . .
C36 C 0.5761(3) 0.4750(3) 0.2889(2) 0.0322(9) Uani 1 1 d DU . .
H36 H 0.5465 0.4466 0.3403 0.039 Uiso 1 1 calc R . .
C41 C 0.3257(3) 0.7547(3) 0.2561(2) 0.0236(7) Uani 1 1 d DU . .
C42 C 0.2492(3) 0.8515(3) 0.2709(3) 0.0427(11) Uani 1 1 d DU . .
H42 H 0.2595 0.8789 0.3069 0.051 Uiso 1 1 calc R . .
C43 C 0.1577(3) 0.9084(3) 0.2332(3) 0.0497(12) Uani 1 1 d DU . .
H43 H 0.1060 0.9748 0.2434 0.060 Uiso 1 1 calc R . .
C44 C 0.1409(3) 0.8697(3) 0.1814(2) 0.0382(10) Uani 1 1 d DU . .
H44 H 0.0778 0.9089 0.1561 0.046 Uiso 1 1 calc R . .
C45 C 0.2160(3) 0.7741(3) 0.1665(2) 0.0359(9) Uani 1 1 d DU . .
H45 H 0.2051 0.7476 0.1302 0.043 Uiso 1 1 calc R . .
C46 C 0.3079(3) 0.7157(3) 0.2037(2) 0.0300(8) Uani 1 1 d DU . .
H46 H 0.3587 0.6490 0.1934 0.036 Uiso 1 1 calc R . .
Pt2 Pt 0.074429(9) 0.419474(11) 0.069032(7) 0.02043(4) Uani 1 1 d . . .
P2 P 0.04394(7) 0.33720(7) 0.19514(5) 0.01966(18) Uani 1 1 d . . .
O2 O -0.0859(2) 0.4931(3) 0.04905(15) 0.0287(6) Uani 1 1 d D . .
H02 H -0.074(6) 0.438(4) 0.043(4) 0.17(4) Uiso 1 1 d D . .
C11' C 0.2312(3) 0.3601(3) 0.07163(18) 0.0201(7) Uani 1 1 d DU . .
C12' C 0.2822(3) 0.4195(3) 0.07870(19) 0.0245(7) Uani 1 1 d DU . .
C13' C 0.3913(3) 0.3816(3) 0.0809(2) 0.0276(8) Uani 1 1 d DU . .
C14' C 0.4581(3) 0.2778(3) 0.0725(2) 0.0285(8) Uani 1 1 d DU . .
C15' C 0.4130(3) 0.2170(3) 0.0592(2) 0.0289(8) Uani 1 1 d DU . .
C16' C 0.3033(3) 0.2593(3) 0.0601(2) 0.0254(7) Uani 1 1 d DU . .
C17' C 0.4595(4) 0.4198(5) 0.1646(3) 0.0665(17) Uani 1 1 d U . .
H17D H 0.4860 0.4715 0.1662 0.080 Uiso 1 1 calc R . .
H17E H 0.5157 0.3459 0.1758 0.080 Uiso 1 1 calc R . .
H17F H 0.3974 0.4216 0.2040 0.080 Uiso 1 1 calc R . .
C18' C 0.6280(3) 0.2892(4) 0.0279(3) 0.0568(14) Uani 1 1 d U . .
H18D H 0.7023 0.2485 0.0391 0.068 Uiso 1 1 calc R . .
H18E H 0.6010 0.3620 0.0350 0.068 Uiso 1 1 calc R . .
H18F H 0.6240 0.2964 -0.0264 0.068 Uiso 1 1 calc R . .
C19' C 0.5651(3) 0.0992(4) -0.0067(3) 0.0497(12) Uani 1 1 d U . .
H19G H 0.5974 0.0233 -0.0088 0.060 Uiso 1 1 calc R . .
H19H H 0.6159 0.1142 0.0100 0.060 Uiso 1 1 calc R . .
H19I H 0.5468 0.1487 -0.0589 0.060 Uiso 1 1 calc R . .
N11' N 0.2182(2) 0.5333(3) 0.0818(2) 0.0289(7) Uani 1 1 d U . .
N12' N 0.2637(3) 0.1926(3) 0.0414(2) 0.0368(8) Uani 1 1 d U . .
O11' O 0.2008(3) 0.5531(3) 0.14399(18) 0.0508(9) Uani 1 1 d U . .
O12' O 0.1863(2) 0.6026(2) 0.02029(18) 0.0454(8) Uani 1 1 d U . .
O13' O 0.4294(2) 0.4499(2) 0.08790(18) 0.0416(7) Uani 1 1 d U . .
O14' O 0.5645(2) 0.2314(2) 0.08086(17) 0.0399(7) Uani 1 1 d U . .
O15' O 0.4701(2) 0.1157(2) 0.04860(17) 0.0392(7) Uani 1 1 d U . .
O16' O 0.2280(3) 0.1332(3) 0.0928(2) 0.0667(11) Uani 1 1 d U . .
O17' O 0.2716(3) 0.2006(3) -0.0281(2) 0.0735(12) Uani 1 1 d U . .
C21' C -0.0203(3) 0.2458(3) 0.2081(2) 0.0248(7) Uani 1 1 d DU . .
C22' C -0.0668(3) 0.2030(4) 0.2809(2) 0.0437(11) Uani 1 1 d DU . .
H22' H -0.0628 0.2185 0.3258 0.052 Uiso 1 1 calc R . .
C23' C -0.1190(4) 0.1379(4) 0.2887(3) 0.0634(15) Uani 1 1 d DU . .
H23' H -0.1522 0.1100 0.3387 0.076 Uiso 1 1 calc R . .
C24' C -0.1230(4) 0.1132(4) 0.2236(3) 0.0523(12) Uani 1 1 d DU . .
H24' H -0.1578 0.0672 0.2293 0.063 Uiso 1 1 calc R . .
C25' C -0.0779(3) 0.1541(4) 0.1523(3) 0.0433(11) Uani 1 1 d DU . .
H25' H -0.0818 0.1375 0.1078 0.052 Uiso 1 1 calc R . .
C26' C -0.0255(3) 0.2203(3) 0.1433(2) 0.0313(8) Uani 1 1 d DU . .
H26' H 0.0067 0.2482 0.0929 0.038 Uiso 1 1 calc R . .
C31' C -0.0496(3) 0.4339(3) 0.24992(19) 0.0226(7) Uani 1 1 d DU . .
C32' C -0.0542(3) 0.4053(3) 0.3313(2) 0.0335(9) Uani 1 1 d DU . .
H32' H -0.0057 0.3362 0.3583 0.040 Uiso 1 1 calc R . .
C33' C -0.1286(3) 0.4766(3) 0.3735(2) 0.0405(10) Uani 1 1 d DU . .
H33' H -0.1306 0.4564 0.4290 0.049 Uiso 1 1 calc R . .
C34' C -0.1995(3) 0.5765(3) 0.3347(2) 0.0357(9) Uani 1 1 d DU . .
H34' H -0.2517 0.6249 0.3635 0.043 Uiso 1 1 calc R . .
C35' C -0.1944(3) 0.6059(3) 0.2548(2) 0.0372(10) Uani 1 1 d DU . .
H35' H -0.2427 0.6755 0.2282 0.045 Uiso 1 1 calc R . .
C36' C -0.1201(3) 0.5361(3) 0.2117(2) 0.0289(8) Uani 1 1 d DU . .
H36' H -0.1174 0.5581 0.1561 0.035 Uiso 1 1 calc R . .
C41' C 0.1558(2) 0.2580(3) 0.25273(19) 0.0209(7) Uani 1 1 d DU . .
C42' C 0.2013(3) 0.1449(3) 0.2750(2) 0.0375(10) Uani 1 1 d DU . .
H42' H 0.1727 0.1058 0.2612 0.045 Uiso 1 1 calc R . .
C43' C 0.2880(3) 0.0887(3) 0.3170(3) 0.0492(12) Uani 1 1 d DU . .
H43' H 0.3180 0.0110 0.3328 0.059 Uiso 1 1 calc R . .
C44' C 0.3313(3) 0.1436(3) 0.3362(2) 0.0397(10) Uani 1 1 d DU . .
H44' H 0.3912 0.1041 0.3651 0.048 Uiso 1 1 calc R . .
C45' C 0.2881(3) 0.2565(3) 0.3137(2) 0.0382(10) Uani 1 1 d DU . .
H45' H 0.3181 0.2950 0.3268 0.046 Uiso 1 1 calc R . .
C46' C 0.2012(3) 0.3129(3) 0.2722(2) 0.0312(8) Uani 1 1 d DU . .
H46' H 0.1718 0.3906 0.2565 0.037 Uiso 1 1 calc R . .
C98 C -0.1408(5) 0.8830(5) 0.0892(4) 0.0604(18) Uiso 0.820(4) 1 d PDU B 1
H98A H -0.1964 0.8715 0.0734 0.072 Uiso 0.820(4) 1 calc PR B 1
Cl1 Cl -0.0168(3) 0.7768(3) 0.0782(3) 0.0613(10) Uani 0.820(4) 1 d PDU B 1
Cl2 Cl -0.1298(2) 1.00795(18) 0.02417(15) 0.1252(12) Uani 0.820(4) 1 d PDU B 1
Cl3 Cl -0.1774(2) 0.8961(2) 0.17956(17) 0.1309(13) Uani 0.820(4) 1 d PDU B 1
C98' C -0.1294(15) 0.9051(14) 0.0503(11) 0.027(4) Uiso 0.180(4) 1 d PDU B 2
H98B H -0.1013 0.9450 -0.0005 0.032 Uiso 0.180(4) 1 calc PR B 2
H98C H -0.1850 0.8891 0.0400 0.032 Uiso 0.180(4) 1 calc PR B 2
Cl1' Cl -0.0274(17) 0.7836(14) 0.0891(15) 0.080(7) Uiso 0.180(4) 1 d PDU B 2
Cl2' Cl -0.1843(7) 0.9849(7) 0.1112(5) 0.076(3) Uiso 0.180(4) 1 d PDU B 2
C99 C 0.6253(10) 0.1281(9) 0.4094(6) 0.098(5) Uiso 0.465(4) 1 d PDU C 1
H99A H 0.6852 0.1413 0.4169 0.118 Uiso 0.465(4) 1 calc PR C 1
Cl4 Cl 0.5026(3) 0.2243(3) 0.4257(2) 0.0495(8) Uani 0.465(4) 1 d PDU C 1
Cl5 Cl 0.6164(5) 0.0087(4) 0.4702(3) 0.125(2) Uani 0.465(4) 1 d PDU C 1
Cl6 Cl 0.6118(5) 0.1548(5) 0.3093(3) 0.146(3) Uani 0.465(4) 1 d PDU C 1
C99' C 0.6111(8) 0.0917(8) 0.4657(6) 0.065(3) Uiso 0.535(4) 1 d PDU C 2
H99B H 0.5724 0.0565 0.5123 0.078 Uiso 0.535(4) 1 calc PR C 2
H99C H 0.6587 0.1099 0.4842 0.078 Uiso 0.535(4) 1 calc PR C 2
Cl4' Cl 0.5232(7) 0.2072(7) 0.4115(6) 0.211(4) Uiso 0.535(4) 1 d PDU C 2
Cl5' Cl 0.6870(3) 0.0015(3) 0.4079(2) 0.0787(11) Uiso 0.535(4) 1 d PDU C 2

loop_
_atom_site_aniso_label
_atom_site_aniso_U_11
_atom_site_aniso_U_22
_atom_site_aniso_U_33
_atom_site_aniso_U_23
_atom_site_aniso_U_13
_atom_site_aniso_U_12
Pt1 0.01561(7) 0.03067(9) 0.01769(7) -0.00878(6) -0.00121(5) -0.00610(6)
P1 0.0183(4) 0.0234(5) 0.0202(4) -0.0074(4) -0.0040(3) -0.0050(4)
O1 0.0237(13) 0.0508(19) 0.0206(13) -0.0041(13) -0.0023(11) -0.0136(13)
C11 0.0224(17) 0.032(2) 0.0198(16) -0.0108(15) -0.0012(14) -0.0079(15)
C12 0.0240(16) 0.033(2) 0.0228(17) -0.0118(15) 0.0035(14) -0.0149(15)
C13 0.0268(18) 0.043(2) 0.0265(18) -0.0125(17) -0.0002(15) -0.0194(17)
C14 0.0209(17) 0.054(3) 0.035(2) -0.015(2) -0.0047(16) -0.0136(18)
C15 0.0184(17) 0.057(3) 0.053(3) -0.037(2) 0.0012(17) -0.0053(18)
C16 0.0207(17) 0.051(3) 0.043(2) -0.032(2) 0.0011(16) -0.0111(17)
C17 0.056(3) 0.082(4) 0.040(3) -0.024(3) -0.006(2) -0.039(3)
C18 0.026(2) 0.097(5) 0.111(5) -0.051(4) 0.013(3) -0.030(3)
N11 0.0323(17) 0.036(2) 0.047(2) -0.0199(18) 0.0023(16) -0.0180(16)
N12 0.0202(16) 0.069(3) 0.059(3) -0.051(2) 0.0047(16) -0.0079(18)
O11 0.113(3) 0.059(2) 0.065(2) -0.044(2) 0.044(2) -0.041(2)
O12 0.120(4) 0.037(2) 0.079(3) -0.008(2) -0.025(3) -0.013(2)
O13 0.0380(16) 0.059(2) 0.0387(16) -0.0180(15) -0.0038(13) -0.0302(15)
O14 0.0171(13) 0.075(2) 0.069(2) -0.0372(19) -0.0085(14) -0.0067(15)
O15 0.0250(17) 0.125(4) 0.164(4) -0.125(4) -0.008(2) 0.012(2)
O16 0.136(4) 0.032(2) 0.117(4) -0.012(2) -0.078(3) -0.024(2)
O17 0.137(4) 0.199(5) 0.047(2) -0.052(3) 0.016(2) -0.137(4)
C21 0.0222(17) 0.0251(19) 0.040(2) -0.0124(16) -0.0065(15) -0.0053(15)
C22 0.054(3) 0.036(3) 0.054(3) -0.002(2) -0.016(2) -0.022(2)
C23 0.067(3) 0.039(3) 0.077(4) -0.003(3) -0.014(3) -0.031(3)
C24 0.045(3) 0.041(3) 0.091(4) -0.028(3) -0.005(3) -0.023(2)
C25 0.030(2) 0.044(3) 0.072(3) -0.033(2) -0.011(2) -0.011(2)
C26 0.0279(19) 0.035(2) 0.046(2) -0.0181(19) -0.0054(17) -0.0098(17)
C31 0.0170(15) 0.0287(19) 0.0221(16) -0.0083(15) -0.0023(13) -0.0060(14)
C32 0.0286(19) 0.040(2) 0.0261(19) -0.0066(17) -0.0009(15) -0.0088(17)
C33 0.034(2) 0.060(3) 0.030(2) -0.017(2) 0.0077(17) -0.014(2)
C34 0.0226(18) 0.052(3) 0.042(2) -0.029(2) 0.0027(17) -0.0032(18)
C35 0.037(2) 0.032(2) 0.041(2) -0.0170(18) -0.0082(18) -0.0019(18)
C36 0.036(2) 0.030(2) 0.0278(19) -0.0104(16) 0.0004(16) -0.0107(17)
C41 0.0203(16) 0.0211(18) 0.0255(17) -0.0056(15) -0.0045(14) -0.0049(14)
C42 0.035(2) 0.034(2) 0.063(3) -0.028(2) -0.023(2) 0.0039(18)
C43 0.037(2) 0.031(2) 0.078(3) -0.025(2) -0.029(2) 0.0085(19)
C44 0.031(2) 0.032(2) 0.047(2) -0.0060(19) -0.0186(18) -0.0038(17)
C45 0.033(2) 0.041(2) 0.038(2) -0.0185(19) -0.0119(17) -0.0085(18)
C46 0.0266(18) 0.030(2) 0.032(2) -0.0134(17) -0.0044(15) -0.0062(16)
Pt2 0.01597(7) 0.02500(8) 0.01760(7) -0.00701(6) -0.00257(5) -0.00482(6)
P2 0.0177(4) 0.0205(5) 0.0195(4) -0.0070(4) -0.0032(3) -0.0050(4)
O2 0.0182(12) 0.0393(17) 0.0198(13) -0.0058(12) -0.0021(10) -0.0061(12)
C11' 0.0186(15) 0.0273(18) 0.0146(15) -0.0085(14) 0.0005(12) -0.0086(14)
C12' 0.0216(16) 0.0286(19) 0.0228(17) -0.0134(15) -0.0002(13) -0.0061(15)
C13' 0.0227(16) 0.035(2) 0.0292(19) -0.0170(17) -0.0010(14) -0.0103(16)
C14' 0.0181(16) 0.035(2) 0.0304(19) -0.0155(17) -0.0019(14) -0.0044(15)
C15' 0.0205(16) 0.029(2) 0.0306(19) -0.0103(16) -0.0021(15) -0.0036(15)
C16' 0.0198(16) 0.0264(19) 0.0293(18) -0.0106(15) -0.0024(14) -0.0067(14)
C17' 0.048(3) 0.088(4) 0.085(4) -0.055(4) -0.022(3) -0.015(3)
C18' 0.030(2) 0.065(4) 0.075(4) -0.029(3) 0.007(2) -0.019(2)
C19' 0.037(2) 0.045(3) 0.060(3) -0.031(2) 0.006(2) -0.005(2)
N11' 0.0202(14) 0.0334(19) 0.0397(19) -0.0228(16) 0.0033(13) -0.0103(14)
N12' 0.0267(16) 0.033(2) 0.056(2) -0.0270(18) 0.0030(16) -0.0085(15)
O11' 0.059(2) 0.046(2) 0.0468(19) -0.0333(16) 0.0005(16) -0.0080(16)
O12' 0.0442(18) 0.0308(17) 0.0495(19) -0.0118(15) -0.0076(15) -0.0035(14)
O13' 0.0278(14) 0.0495(19) 0.063(2) -0.0337(16) -0.0019(13) -0.0164(14)
O14' 0.0175(12) 0.0462(18) 0.0532(18) -0.0203(15) -0.0044(12) -0.0054(12)
O15' 0.0240(13) 0.0255(15) 0.0582(19) -0.0180(14) 0.0023(13) -0.0007(12)
O16' 0.080(3) 0.056(2) 0.081(3) -0.030(2) 0.020(2) -0.049(2)
O17' 0.107(3) 0.080(3) 0.067(3) -0.035(2) -0.014(2) -0.052(3)
C21' 0.0170(15) 0.0249(19) 0.0314(18) -0.0099(15) -0.0039(14) -0.0052(14)
C22' 0.056(3) 0.048(3) 0.041(2) -0.017(2) 0.007(2) -0.035(2)
C23' 0.079(4) 0.070(4) 0.062(3) -0.020(3) 0.011(3) -0.057(3)
C24' 0.045(3) 0.050(3) 0.080(3) -0.026(3) -0.005(2) -0.030(2)
C25' 0.034(2) 0.037(3) 0.066(3) -0.024(2) -0.016(2) -0.0076(19)
C26' 0.0284(19) 0.029(2) 0.039(2) -0.0152(17) -0.0098(16) -0.0069(16)
C31' 0.0197(16) 0.0238(18) 0.0238(17) -0.0094(14) -0.0007(13) -0.0071(14)
C32' 0.037(2) 0.029(2) 0.0241(18) -0.0067(16) -0.0006(16) -0.0062(17)
C33' 0.045(2) 0.042(3) 0.027(2) -0.0129(18) 0.0077(17) -0.014(2)
C34' 0.0239(18) 0.039(2) 0.047(2) -0.028(2) 0.0035(17) -0.0076(17)
C35' 0.030(2) 0.030(2) 0.051(2) -0.0170(19) -0.0192(18) 0.0017(17)
C36' 0.0315(19) 0.0258(19) 0.0291(18) -0.0113(16) -0.0108(15) -0.0046(16)
C41' 0.0165(15) 0.0229(18) 0.0219(16) -0.0076(14) -0.0048(13) -0.0043(13)
C42' 0.033(2) 0.023(2) 0.059(3) -0.0116(19) -0.0199(19) -0.0051(17)
C43' 0.043(2) 0.024(2) 0.081(3) -0.010(2) -0.036(2) -0.0015(19)
C44' 0.035(2) 0.033(2) 0.047(2) -0.007(2) -0.0222(19) -0.0036(18)
C45' 0.039(2) 0.036(2) 0.048(2) -0.018(2) -0.0188(19) -0.0105(19)
C46' 0.035(2) 0.0235(19) 0.038(2) -0.0103(17) -0.0135(17) -0.0075(16)
Cl1 0.0418(11) 0.0486(13) 0.0784(18) -0.0331(11) -0.0127(10) 0.0092(7)
Cl2 0.163(3) 0.0566(14) 0.0947(18) -0.0065(12) -0.0294(17) 0.0039(15)
Cl3 0.133(2) 0.105(2) 0.157(3) -0.087(2) 0.0820(19) -0.0637(17)
Cl4 0.0436(14) 0.0462(16) 0.0582(17) 0.0000(13) -0.0286(12) -0.0168(12)
Cl5 0.197(6) 0.083(3) 0.109(4) 0.018(3) -0.086(4) -0.066(3)
Cl6 0.213(6) 0.191(6) 0.115(4) 0.015(3) -0.047(4) -0.176(5)

loop_
_atom_type_symbol
_atom_type_description
_atom_type_scat_dispersion_real
_atom_type_scat_dispersion_imag
_atom_type_scat_source
C C 0.0033 0.0016 'International Tables Vol C Tables 4.2.6.8 and 6.1.1.4'
H H 0.0000 0.0000 'International Tables Vol C Tables 4.2.6.8 and 6.1.1.4'
N N 0.0061 0.0033 'International Tables Vol C Tables 4.2.6.8 and 6.1.1.4'
O O 0.0106 0.0060 'International Tables Vol C Tables 4.2.6.8 and 6.1.1.4'
P P 0.1023 0.0942 'International Tables Vol C Tables 4.2.6.8 and 6.1.1.4'
Pt Pt -1.7033 8.3905 'International Tables Vol C Tables 4.2.6.8 and 6.1.1.4'
Cl Cl 0.1484 0.1585 'International Tables Vol C Tables 4.2.6.8 and 6.1.1.4'

loop_
_geom_angle_atom_site_label_1
_geom_angle_atom_site_label_2
_geom_angle_atom_site_label_3
_geom_angle
_geom_angle_site_symmetry_1
_geom_angle_site_symmetry_3
_geom_angle_publ_flag
C11 Pt1 O1 94.07(12) . . y
C11 Pt1 O1 171.93(12) . 2_666 y
O1 Pt1 O1 78.24(11) . 2_666 y
C11 Pt1 P1 92.69(10) . . y
O1 Pt1 P1 173.04(8) . . y
O1 Pt1 P1 95.07(8) 2_666 . y
C11 Pt1 Pt1 133.37(10) . 2_666 ?
O1 Pt1 Pt1 39.35(8) . 2_666 ?
O1 Pt1 Pt1 38.90(7) 2_666 2_666 ?
P1 Pt1 Pt1 133.94(2) . 2_666 ?
C41 P1 C31 106.15(15) . . y
C41 P1 C21 103.65(16) . . y
C31 P1 C21 105.97(16) . . y
C41 P1 Pt1 119.09(11) . . y
C31 P1 Pt1 109.43(12) . . y
C21 P1 Pt1 111.65(13) . . y
Pt1 O1 Pt1 101.76(11) . 2_666 y
C16 C11 C12 111.8(3) . . y
C16 C11 Pt1 124.0(3) . . ?
C12 C11 Pt1 124.2(3) . . ?
C13 C12 C11 125.8(3) . . ?
C13 C12 N11 116.0(3) . . ?
C11 C12 N11 118.1(3) . . ?
O13 C13 C12 119.6(3) . . ?
O13 C13 C14 121.2(3) . . ?
C12 C13 C14 119.2(3) . . ?
O14 C14 C13 121.2(4) . . ?
O14 C14 C15 120.3(4) . . ?
C13 C14 C15 118.5(3) . . ?
O15 C15 C16 117.1(4) . . ?
O15 C15 C14 124.7(4) . . ?
C16 C15 C14 118.2(4) . . ?
C11 C16 C15 126.3(4) . . ?
C11 C16 N12 118.2(3) . . ?
C15 C16 N12 115.4(3) . . ?
O11 N11 O12 122.7(4) . . ?
O11 N11 C12 119.9(4) . . ?
O12 N11 C12 117.4(4) . . ?
O16 N12 O17 123.3(4) . . ?
O16 N12 C16 120.1(4) . . ?
O17 N12 C16 116.5(4) . . ?
C13 O13 C17 114.2(3) . . ?
C14 O14 C18 115.4(4) . . ?
C19 O15 C19* 59.8(6) . . ?
C19 O15 C15 118.5(6) . . ?
C19* O15 C15 133.7(5) . . ?
C26 C21 C22 118.1(4) . . ?
C26 C21 P1 119.9(3) . . ?
C22 C21 P1 121.9(3) . . ?
C23 C22 C21 120.1(5) . . ?
C24 C23 C22 121.2(5) . . ?
C25 C24 C23 119.0(5) . . ?
C24 C25 C26 121.6(4) . . ?
C21 C26 C25 120.0(4) . . ?
C36 C31 C32 118.6(3) . . ?
C36 C31 P1 119.2(3) . . ?
C32 C31 P1 122.2(3) . . ?
C33 C32 C31 120.6(4) . . ?
C34 C33 C32 120.1(4) . . ?
C35 C34 C33 119.5(4) . . ?
C34 C35 C36 121.0(4) . . ?
C31 C36 C35 120.2(4) . . ?
C42 C41 C46 118.7(3) . . ?
C42 C41 P1 119.2(3) . . ?
C46 C41 P1 121.9(3) . . ?
C43 C42 C41 120.1(4) . . ?
C44 C43 C42 120.9(4) . . ?
C45 C44 C43 119.4(4) . . ?
C44 C45 C46 120.7(4) . . ?
C45 C46 C41 120.2(3) . . ?
C11' Pt2 O2 92.43(11) . 2_565 y
C11' Pt2 O2 171.70(11) . . y
O2 Pt2 O2 79.27(11) 2_565 . y
C11' Pt2 P2 93.42(9) . . y
O2 Pt2 P2 173.94(7) 2_565 . y
O2 Pt2 P2 94.89(7) . . y
C11' Pt2 Pt2 132.23(9) . 2_565 ?
O2 Pt2 Pt2 39.80(7) 2_565 2_565 ?
O2 Pt2 Pt2 39.47(7) . 2_565 ?
P2 Pt2 Pt2 134.34(2) . 2_565 ?
C41' P2 C21' 106.36(16) . . y
C41' P2 C31' 103.29(15) . . y
C21' P2 C31' 104.38(15) . . y
C41' P2 Pt2 118.43(11) . . y
C21' P2 Pt2 110.94(12) . . y
C31' P2 Pt2 112.26(12) . . y
Pt2 O2 Pt2 100.73(11) 2_565 . y
C16' C11' C12' 112.1(3) . . y
C16' C11' Pt2 124.4(3) . . ?
C12' C11' Pt2 123.2(2) . . ?
C13' C12' C11' 125.4(3) . . ?
C13' C12' N11' 115.7(3) . . ?
C11' C12' N11' 118.9(3) . . ?
O13' C13' C12' 118.5(3) . . ?
O13' C13' C14' 122.3(3) . . ?
C12' C13' C14' 119.2(3) . . ?
O14' C14' C13' 122.4(3) . . ?
O14' C14' C15' 119.2(3) . . ?
C13' C14' C15' 118.3(3) . . ?
O15' C15' C16' 117.3(3) . . ?
O15' C15' C14' 123.8(3) . . ?
C16' C15' C14' 118.8(3) . . ?
C15' C16' C11' 125.9(3) . . ?
C15' C16' N12' 114.9(3) . . ?
C11' C16' N12' 119.0(3) . . ?
O11' N11' O12' 124.1(3) . . ?
O11' N11' C12' 118.7(3) . . ?
O12' N11' C12' 117.3(3) . . ?
O16' N12' O17' 123.3(4) . . ?
O16' N12' C16' 120.4(4) . . ?
O17' N12' C16' 116.3(4) . . ?
C13' O13' C17' 113.0(4) . . ?
C14' O14' C18' 116.6(3) . . ?
C15' O15' C19' 118.3(3) . . ?
C22' C21' C26' 118.8(4) . . ?
C22' C21' P2 121.4(3) . . ?
C26' C21' P2 119.8(3) . . ?
C21' C22' C23' 120.3(4) . . ?
C22' C23' C24' 120.0(4) . . ?
C25' C24' C23' 120.4(4) . . ?
C24' C25' C26' 120.4(4) . . ?
C25' C26' C21' 120.1(4) . . ?
C36' C31' C32' 118.5(3) . . ?
C36' C31' P2 120.8(3) . . ?
C32' C31' P2 120.7(3) . . ?
C33' C32' C31' 120.8(4) . . ?
C34' C33' C32' 119.8(4) . . ?
C35' C34' C33' 119.7(4) . . ?
C34' C35' C36' 121.2(4) . . ?
C35' C36' C31' 119.9(3) . . ?
C42' C41' C46' 118.4(3) . . ?
C42' C41' P2 122.6(3) . . ?
C46' C41' P2 118.9(3) . . ?
C43' C42' C41' 120.3(4) . . ?
C44' C43' C42' 120.7(4) . . ?
C43' C44' C45' 120.0(4) . . ?
C46' C45' C44' 119.5(4) . . ?
C45' C46' C41' 121.1(4) . . ?
Cl3 C98 Cl1 113.7(4) . . ?
Cl3 C98 Cl2 107.7(4) . . ?
Cl1 C98 Cl2 106.8(4) . . ?
Cl2' C98' Cl1' 111.9(11) . . ?
Cl4 C99 Cl5 103.5(7) . . ?
Cl4 C99 Cl6 93.2(6) . . ?
Cl5 C99 Cl6 114.5(8) . . ?
C99 Cl4 Cl6 44.8(4) . . ?
C99 Cl6 Cl4 42.0(4) . . ?
Cl4' C99' Cl5' 109.3(6) . . ?

loop_
_geom_bond_atom_site_label_1
_geom_bond_atom_site_label_2
_geom_bond_distance
_geom_bond_site_symmetry_2
_geom_bond_publ_flag
Pt1 C11 1.983(3) . y
Pt1 O1 2.067(3) . y
Pt1 O1 2.087(3) 2_666 y
Pt1 P1 2.2085(9) . y
Pt1 Pt1 3.2228(4) 2_666 ?
P1 C41 1.813(4) . y
P1 C31 1.819(3) . y
P1 C21 1.822(4) . y
O1 Pt1 2.087(3) 2_666 ?
C11 C16 1.390(5) . ?
C11 C12 1.395(5) . ?
C12 C13 1.383(5) . ?
C12 N11 1.474(5) . ?
C13 O13 1.366(4) . ?
C13 C14 1.398(5) . ?
C14 O14 1.373(4) . ?
C14 C15 1.398(5) . ?
C15 O15 1.351(5) . ?
C15 C16 1.395(5) . ?
C16 N12 1.482(5) . ?
C17 O13 1.437(5) . ?
C18 O14 1.432(6) . ?
C19 O15 1.273(9) . ?
C19* O15 1.273(7) . ?
N11 O11 1.184(4) . ?
N11 O12 1.199(5) . ?
N12 O16 1.179(5) . ?
N12 O17 1.232(5) . ?
C21 C26 1.386(5) . ?
C21 C22 1.393(5) . ?
C22 C23 1.388(6) . ?
C23 C24 1.363(6) . ?
C24 C25 1.354(6) . ?
C25 C26 1.392(5) . ?
C31 C36 1.377(5) . ?
C31 C32 1.387(5) . ?
C32 C33 1.385(5) . ?
C33 C34 1.378(6) . ?
C34 C35 1.358(5) . ?
C35 C36 1.391(5) . ?
C41 C42 1.389(5) . ?
C41 C46 1.396(5) . ?
C42 C43 1.388(5) . ?
C43 C44 1.375(6) . ?
C44 C45 1.372(5) . ?
C45 C46 1.387(5) . ?
Pt2 C11' 1.994(3) . y
Pt2 O2 2.081(3) 2_565 y
Pt2 O2 2.095(3) . y
Pt2 P2 2.2137(9) . y
Pt2 Pt2 3.2161(3) 2_565 ?
P2 C41' 1.815(3) . y
P2 C21' 1.825(4) . y
P2 C31' 1.828(3) . y
O2 Pt2 2.081(3) 2_565 ?
C11' C16' 1.393(4) . ?
C11' C12' 1.394(5) . ?
C12' C13' 1.394(4) . ?
C12' N11' 1.476(4) . ?
C13' O13' 1.366(4) . ?
C13' C14' 1.394(5) . ?
C14' O14' 1.370(4) . ?
C14' C15' 1.400(5) . ?
C15' O15' 1.362(4) . ?
C15' C16' 1.388(4) . ?
C16' N12' 1.472(5) . ?
C17' O13' 1.435(5) . ?
C18' O14' 1.440(5) . ?
C19' O15' 1.440(5) . ?
N11' O11' 1.213(4) . ?
N11' O12' 1.230(4) . ?
N12' O16' 1.194(4) . ?
N12' O17' 1.219(5) . ?
C21' C22' 1.381(5) . ?
C21' C26' 1.394(5) . ?
C22' C23' 1.381(6) . ?
C23' C24' 1.385(6) . ?
C24' C25' 1.347(6) . ?
C25' C26' 1.390(5) . ?
C31' C36' 1.387(5) . ?
C31' C32' 1.392(5) . ?
C32' C33' 1.388(5) . ?
C33' C34' 1.376(5) . ?
C34' C35' 1.365(5) . ?
C35' C36' 1.386(5) . ?
C41' C42' 1.383(5) . ?
C41' C46' 1.393(5) . ?
C42' C43' 1.380(5) . ?
C43' C44' 1.366(6) . ?
C44' C45' 1.381(5) . ?
C45' C46' 1.375(5) . ?
C98 Cl3 1.659(6) . ?
C98 Cl1 1.749(6) . ?
C98 Cl2 1.803(6) . ?
C98' Cl2' 1.682(13) . ?
C98' Cl1' 1.727(14) . ?
C99 Cl4 1.693(12) . ?
C99 Cl5 1.708(11) . ?
C99 Cl6 1.781(12) . ?
Cl4 Cl6 2.526(7) . ?
C99' Cl4' 1.691(10) . ?
C99' Cl5' 1.758(9) . ?
